data_1544332
loop_
_publ_author_name
'Liu, X.'
'Kanzaki, M.'
'Xue, X.'

_publ_section_title
;
 Crystal structures of Zn2SiO4 III and IV synthesized at 6.5-8 GPa and
 1,273 K
;
_journal_name_full 'Physics and Chemistry of Minerals'
_journal_page_first 467
_journal_page_last 478
_journal_volume 40
_journal_year 2013
_chemical_formula_sum 'O4 Si Zn2'
_chemical_name_common 'Zn2SiO4 IV'
_chemical_name_mineral 'Zn2SiO4 IV'
_space_group_IT_number 61
_space_group_name_H-M_alt 'P b c a'
_symmetry_space_group_name_Hall '-P 2ac 2ab'
_symmetry_space_group_name_H-M 'P b c a'
_cell_angle_alpha 90
_cell_angle_beta 90
_cell_angle_gamma 90
_cell_formula_units_Z 8
_cell_length_a 10.9179(4)
_cell_length_b 9.6728(4)
_cell_length_c 6.1184(2)
_cell_volume 646.14(4)
_cod_data_source_file Zn2SiO4-IV.cif
_cod_data_source_block Zn2SiO4_IV
_cod_original_formula_sum 'Zn2 O4 Si'
_cod_database_code 1544332

loop_
_space_group_symop_operation_xyz
'x, y, z'
'-x, -y, -z'
'-x+1/2, -y, z+1/2'
'x+1/2, y, -z+1/2'
'-x, y+1/2, -z+1/2'
'x, -y+1/2, z+1/2'
'x+1/2, -y+1/2, -z'
'-x+1/2, y+1/2, z'

loop_
_atom_site_label
_atom_site_occupancy
_atom_site_fract_x
_atom_site_fract_y
_atom_site_fract_z
_atom_site_adp_type
_atom_site_B_iso_or_equiv
_atom_site_type_symbol
Zn1 1.0 0.56470(10) 0.58170(11) 0.34700(10) Biso 0.760000 Zn
Zn2 1.0 0.66070(10) 0.31510(10) 0.06020(10) Biso 0.730000 Zn
Si 1.0 0.3777(2) 0.1204(2) 0.6368(4) Biso 0.320000 Si
O1 1.0 0.2474(4) 0.2153(4) 0.6677(8) Biso 0.430000 O
O2 1.0 0.3985(4) 0.0248(4) 0.8473(8) Biso 0.430000 O
O3 1.0 0.4897(4) 0.2268(5) 0.5966(7) Biso 0.430000 O
O4 1.0 0.3687(4) 0.0192(5) 0.4306(7) Biso 0.430000 O
